data_4513488
loop_
_publ_author_name
'Karmakar, Anirban'
'R\'ubio, Guilherme M. D. M.'
'Guedes da Silva, M. F\'atima C.'
'Hazra, Susanta'
'Pombeiro, Armando J. L.'

_publ_section_title
;
 Solvent-Dependent Structural Variation of Zinc(II) Coordination Polymers
 and Their Catalytic Activity in the Knoevenagel Condensation Reaction
;
_journal_issue 9
_journal_name_full 'Crystal Growth &amp; Design'
_journal_page_first 4185
_journal_paper_doi 10.1021/acs.cgd.5b00948
_journal_volume 15
_journal_year 2015
_chemical_formula_moiety 'C10 H11 N O7 Zn'
_chemical_formula_sum 'C10 H11 N O7 Zn'
_chemical_formula_weight 322.57
_chemical_name_systematic
;
 ?
;
_space_group_crystal_system monoclinic
_space_group_IT_number 4
_space_group_name_Hall 'P 2yb'
_space_group_name_H-M_alt 'P 1 21 1'
_symmetry_space_group_name_Hall 'P 2yb'
_symmetry_space_group_name_H-M 'P 1 21 1'
_atom_sites_solution_hydrogens mixed
_audit_creation_method SHELXL-2014
_cell_angle_alpha 90
_cell_angle_beta 106.246(2)
_cell_angle_gamma 90
_cell_formula_units_Z 2
_cell_length_a 6.4078(3)
_cell_length_b 10.1634(5)
_cell_length_c 10.1735(5)
_cell_measurement_reflns_used 7763
_cell_measurement_temperature 296(2)
_cell_measurement_theta_max 26.38
_cell_measurement_theta_min 2.89
_cell_volume 636.09(5)
_computing_publication_material 'WinGX publication routines (Farrugia, 1999)'
_computing_structure_refinement 'SHELXL-2014 (Sheldrick, 2014)'
_computing_structure_solution 'SIR97 (Giacovazzo et al, 1997)'
_diffrn_ambient_temperature 296(2)
_diffrn_measured_fraction_theta_full 0.999
_diffrn_measured_fraction_theta_max 0.999
_diffrn_measurement_device_type 'Bruker APEX-II PHOTON 100 detector'
_diffrn_measurement_method '\f and \w scans'
_diffrn_radiation_source 'fine-focus sealed tube'
_diffrn_radiation_type MoK\a
_diffrn_radiation_wavelength 0.71073
_diffrn_reflns_av_R_equivalents 0.0283
_diffrn_reflns_av_unetI/netI 0.0286
_diffrn_reflns_laue_measured_fraction_full 0.999
_diffrn_reflns_laue_measured_fraction_max 0.999
_diffrn_reflns_limit_h_max 8
_diffrn_reflns_limit_h_min -7
_diffrn_reflns_limit_k_max 12
_diffrn_reflns_limit_k_min -12
_diffrn_reflns_limit_l_max 12
_diffrn_reflns_limit_l_min -12
_diffrn_reflns_number 11369
_diffrn_reflns_point_group_measured_fraction_full 0.997
_diffrn_reflns_point_group_measured_fraction_max 0.997
_diffrn_reflns_theta_full 25.242
_diffrn_reflns_theta_max 26.376
_diffrn_reflns_theta_min 2.892
_exptl_absorpt_coefficient_mu 1.959
_exptl_absorpt_correction_T_max 0.7
_exptl_absorpt_correction_T_min 0.5
_exptl_absorpt_correction_type multi-scan
_exptl_absorpt_process_details SADABS
_exptl_crystal_colour colourless
_exptl_crystal_density_diffrn 1.684
_exptl_crystal_description Block
_exptl_crystal_F_000 328
_exptl_crystal_size_max 0.330
_exptl_crystal_size_mid 0.280
_exptl_crystal_size_min 0.180
_refine_diff_density_max 0.730
_refine_diff_density_min -0.226
_refine_diff_density_rms 0.089
_refine_ls_abs_structure_details
;
 Flack x determined using 1147 quotients [(I+)-(I-)]/[(I+)+(I-)]
 (Parsons, Flack and Wagner, Acta Cryst. B69 (2013) 249-259).
;
_refine_ls_abs_structure_Flack 0.019(5)
_refine_ls_extinction_method none
_refine_ls_goodness_of_fit_ref 1.132
_refine_ls_hydrogen_treatment mixed
_refine_ls_matrix_type full
_refine_ls_number_parameters 185
_refine_ls_number_reflns 2580
_refine_ls_number_restraints 6
_refine_ls_restrained_S_all 1.139
_refine_ls_R_factor_all 0.0285
_refine_ls_R_factor_gt 0.0271
_refine_ls_shift/su_max 0.001
_refine_ls_shift/su_mean 0.000
_refine_ls_structure_factor_coef Fsqd
_refine_ls_weighting_details 'w=1/[\s^2^(Fo^2^)+(0.0449P)^2^+0.0371P] where P=(Fo^2^+2Fc^2^)/3'
_refine_ls_weighting_scheme calc
_refine_ls_wR_factor_gt 0.0689
_refine_ls_wR_factor_ref 0.0697
_reflns_Friedel_coverage 0.886
_reflns_friedel_fraction_full 0.994
_reflns_friedel_fraction_max 0.995
_reflns_number_gt 2483
_reflns_number_total 2580
_reflns_threshold_expression 'I > 2\s(I)'
_cod_data_source_file cg5b00948_si_002.cif
_cod_data_source_block compound1
_cod_depositor_comments 'Adding full bibliography for 4513488--4513492.cif.'
_cod_database_code 4513488
_shelx_space_group_comment
;
The symmetry employed for this shelxl refinement is uniquely defined
by the following loop, which should always be used as a source of
symmetry information in preference to the above space-group names.
They are only intended as comments.
;
_shelx_estimated_absorpt_t_min 0.564
_shelx_estimated_absorpt_t_max 0.719
_shelxl_version_number 2014-1

loop_
_space_group_symop_operation_xyz
'x, y, z'
'-x, y+1/2, -z'

loop_
_atom_site_label
_atom_site_type_symbol
_atom_site_fract_x
_atom_site_fract_y
_atom_site_fract_z
_atom_site_U_iso_or_equiv
_atom_site_adp_type
_atom_site_occupancy
_atom_site_site_symmetry_order
_atom_site_calc_flag
_atom_site_refinement_flags_posn
_atom_site_refinement_flags_adp
Zn1 Zn -0.15654(5) 0.74612(5) 0.63734(3) 0.02498(14) Uani 1 1 d . .
O1 O 0.0316(4) 0.8680(3) 0.7684(3) 0.0325(6) Uani 1 1 d . .
O2 O 0.2285(5) 0.9139(3) 0.6270(3) 0.0340(6) Uani 1 1 d . .
O3 O 0.7970(5) 1.2072(4) 0.6998(3) 0.0511(10) Uani 1 1 d . .
O4 O -0.2082(5) 0.6386(3) 0.7889(3) 0.0363(7) Uani 1 1 d . .
O7 O -0.4176(6) 0.8334(4) 0.5139(4) 0.0485(8) Uani 1 1 d D .
N2 N 0.8665(5) 1.1856(3) 0.9302(3) 0.0279(6) Uani 1 1 d . .
H2 H 0.9652 1.1993 1.0059 0.042 Uiso 1 1 calc R U
O5 O -0.5390(5) 0.5813(3) 0.6683(3) 0.0375(7) Uani 1 1 d . .
O6 O 0.0062(6) 0.6368(4) 0.5361(4) 0.0498(8) Uani 1 1 d D .
C1 C 0.1944(6) 0.9193(3) 0.7403(4) 0.0239(7) Uani 1 1 d . .
C2 C 0.3511(6) 0.9926(4) 0.8563(4) 0.0241(7) Uani 1 1 d . .
C3 C 0.5379(6) 1.0500(4) 0.8347(4) 0.0265(7) Uani 1 1 d . .
H3 H 0.5673 1.0422 0.7506 0.032 Uiso 1 1 calc R U
C4 C 0.6790(6) 1.1192(4) 0.9422(4) 0.0249(7) Uani 1 1 d . .
C8 C 0.9121(6) 1.2307(5) 0.8162(4) 0.0312(8) Uani 1 1 d . .
C9 C 1.1120(8) 1.3138(5) 0.8398(5) 0.0430(10) Uani 1 1 d . .
H9A H 1.2052 1.2779 0.7895 0.064 Uiso 1 1 calc R U
H9B H 1.1874 1.3147 0.9357 0.064 Uiso 1 1 calc R U
H9C H 1.0716 1.4019 0.8092 0.064 Uiso 1 1 calc R U
C5 C 0.6365(6) 1.1265(4) 1.0684(4) 0.0256(7) Uani 1 1 d . .
H5 H 0.7352 1.1685 1.1409 0.031 Uiso 1 1 calc R U
C6 C 0.4488(6) 1.0720(4) 1.0881(4) 0.0242(7) Uani 1 1 d . .
C7 C 0.3057(5) 1.0040(4) 0.9815(4) 0.0236(7) Uani 1 1 d . .
H7 H 0.1804 0.9664 0.9941 0.028 Uiso 1 1 calc R U
C10 C -0.3986(6) 0.5967(4) 0.7778(4) 0.0252(7) Uani 1 1 d . .
H7A H -0.453(7) 0.780(4) 0.439(4) 0.038 Uiso 1 1 d D U
H7B H -0.520(7) 0.867(5) 0.551(5) 0.038 Uiso 1 1 d D U
H6B H -0.076(7) 0.567(4) 0.496(5) 0.038 Uiso 1 1 d D U
H6A H 0.144(5) 0.616(5) 0.590(5) 0.038 Uiso 1 1 d D U

loop_
_atom_site_aniso_label
_atom_site_aniso_U_11
_atom_site_aniso_U_22
_atom_site_aniso_U_33
_atom_site_aniso_U_23
_atom_site_aniso_U_13
_atom_site_aniso_U_12
Zn1 0.02209(19) 0.0331(2) 0.01891(19) -0.00068(19) 0.00440(13) -0.0031(2)
O1 0.0283(13) 0.0392(15) 0.0287(14) -0.0110(12) 0.0056(11) -0.0117(12)
O2 0.0365(15) 0.0409(16) 0.0234(14) -0.0071(11) 0.0062(11) -0.0031(12)
O3 0.0449(17) 0.077(3) 0.0305(15) 0.0091(15) 0.0090(13) -0.0132(16)
O4 0.0282(14) 0.0540(19) 0.0273(14) 0.0121(13) 0.0086(11) -0.0043(13)
O7 0.0379(17) 0.063(2) 0.0422(18) 0.0042(16) 0.0073(15) 0.0034(16)
N2 0.0218(15) 0.0378(16) 0.0234(15) -0.0021(13) 0.0049(11) -0.0049(13)
O5 0.0312(14) 0.0558(19) 0.0231(14) 0.0002(13) 0.0035(11) -0.0017(13)
O6 0.0430(19) 0.059(2) 0.047(2) -0.0151(17) 0.0118(15) -0.0057(17)
C1 0.0238(17) 0.0208(16) 0.0238(17) -0.0016(13) 0.0011(14) 0.0039(13)
C2 0.0221(16) 0.0253(16) 0.0234(17) -0.0032(13) 0.0038(14) 0.0004(13)
C3 0.0267(17) 0.0309(18) 0.0220(17) -0.0033(14) 0.0070(14) -0.0011(15)
C4 0.0214(16) 0.0257(17) 0.0269(18) 0.0020(13) 0.0056(14) 0.0011(13)
C8 0.0287(15) 0.036(2) 0.0287(16) 0.0019(18) 0.0069(13) -0.0024(18)
C9 0.039(2) 0.041(2) 0.052(3) 0.006(2) 0.017(2) -0.007(2)
C5 0.0239(17) 0.0279(18) 0.0228(17) -0.0056(14) 0.0028(13) -0.0006(14)
C6 0.0221(17) 0.0283(17) 0.0211(17) -0.0018(14) 0.0043(13) 0.0028(14)
C7 0.0226(16) 0.0232(16) 0.0252(17) -0.0022(13) 0.0071(14) -0.0017(13)
C10 0.0261(18) 0.0248(17) 0.0241(18) 0.0041(13) 0.0063(14) 0.0037(14)

loop_
_atom_type_symbol
_atom_type_description
_atom_type_scat_dispersion_real
_atom_type_scat_dispersion_imag
_atom_type_scat_source
C C 0.0033 0.0016 'International Tables Vol C Tables 4.2.6.8 and 6.1.1.4'
H H 0.0000 0.0000 'International Tables Vol C Tables 4.2.6.8 and 6.1.1.4'
N N 0.0061 0.0033 'International Tables Vol C Tables 4.2.6.8 and 6.1.1.4'
O O 0.0106 0.0060 'International Tables Vol C Tables 4.2.6.8 and 6.1.1.4'
Zn Zn 0.2839 1.4301 'International Tables Vol C Tables 4.2.6.8 and 6.1.1.4'

loop_
_geom_angle_atom_site_label_1
_geom_angle_atom_site_label_2
_geom_angle_atom_site_label_3
_geom_angle
_geom_angle_site_symmetry_3
O1 Zn1 O4 91.37(13) .
O1 Zn1 O6 113.01(13) .
O4 Zn1 O6 108.55(16) .
O1 Zn1 O7 113.17(15) .
O4 Zn1 O7 116.06(14) .
O6 Zn1 O7 112.91(16) .
C1 O1 Zn1 119.5(2) .
C10 O4 Zn1 118.6(2) .
Zn1 O7 H7A 103(3) .
Zn1 O7 H7B 119(3) .
H7A O7 H7B 122(5) .
C8 N2 C4 129.0(3) .
C8 N2 H2 115.5 .
C4 N2 H2 115.5 .
Zn1 O6 H6B 110(3) .
Zn1 O6 H6A 112(3) .
H6B O6 H6A 115(5) .
O2 C1 O1 124.4(3) .
O2 C1 C2 119.9(3) .
O1 C1 C2 115.7(3) .
C7 C2 C3 121.0(3) .
C7 C2 C1 119.5(3) .
C3 C2 C1 119.4(3) .
C4 C3 C2 118.7(3) .
C4 C3 H3 120.7 .
C2 C3 H3 120.7 .
C5 C4 C3 120.0(3) .
C5 C4 N2 116.5(3) .
C3 C4 N2 123.5(3) .
O3 C8 N2 122.9(4) .
O3 C8 C9 121.3(4) .
N2 C8 C9 115.8(3) .
C8 C9 H9A 109.5 .
C8 C9 H9B 109.5 .
H9A C9 H9B 109.5 .
C8 C9 H9C 109.5 .
H9A C9 H9C 109.5 .
H9B C9 H9C 109.5 .
C4 C5 C6 121.0(3) .
C4 C5 H5 119.5 .
C6 C5 H5 119.5 .
C5 C6 C7 119.6(3) .
C5 C6 C10 118.5(3) 2_557
C7 C6 C10 121.8(3) 2_557
C2 C7 C6 119.6(3) .
C2 C7 H7 120.2 .
C6 C7 H7 120.2 .
O5 C10 O4 124.5(4) .
O5 C10 C6 120.7(3) 2_547
O4 C10 C6 114.8(3) 2_547

loop_
_geom_bond_atom_site_label_1
_geom_bond_atom_site_label_2
_geom_bond_distance
_geom_bond_site_symmetry_2
Zn1 O1 1.966(3) .
Zn1 O4 1.992(3) .
Zn1 O6 1.996(4) .
Zn1 O7 1.997(4) .
O1 C1 1.268(5) .
O2 C1 1.233(5) .
O3 C8 1.231(5) .
O4 C10 1.267(5) .
O7 H7A 0.91(3) .
O7 H7B 0.91(3) .
N2 C8 1.353(5) .
N2 C4 1.413(5) .
N2 H2 0.8600 .
O5 C10 1.230(5) .
O6 H6B 0.91(3) .
O6 H6A 0.92(2) .
C1 C2 1.514(5) .
C2 C7 1.388(5) .
C2 C3 1.403(5) .
C3 C4 1.397(5) .
C3 H3 0.9300 .
C4 C5 1.387(5) .
C8 C9 1.496(6) .
C9 H9A 0.9600 .
C9 H9B 0.9600 .
C9 H9C 0.9600 .
C5 C6 1.389(5) .
C5 H5 0.9300 .
C6 C7 1.392(5) .
C6 C10 1.509(5) 2_557
C7 H7 0.9300 .
C10 C6 1.509(5) 2_547

loop_
_geom_hbond_atom_site_label_D
_geom_hbond_atom_site_label_H
_geom_hbond_atom_site_label_A
_geom_hbond_distance_DH
_geom_hbond_distance_HA
_geom_hbond_distance_DA
_geom_hbond_angle_DHA
_geom_hbond_site_symmetry_A
N2 H2 O4 0.86 2.31 3.113(4) 155.0 2_657
C3 H3 O3 0.93 2.38 2.909(5) 115.9 .
C5 H5 O1 0.93 2.54 3.366(5) 148.9 2_657
O7 H7A O3 0.91(3) 2.38(4) 3.054(5) 131(4) 2_546
O7 H7B O2 0.91(3) 2.03(3) 2.932(5) 171(5) 1_455
O6 H6B O2 0.91(3) 2.07(3) 2.959(5) 168(5) 2_546
O6 H6A O5 0.92(2) 2.00(2) 2.903(5) 167(5) 1_655
N2 H2 O4 0.86 2.31 3.113(4) 155.0 2_657
C3 H3 O3 0.93 2.38 2.909(5) 115.9 .
C5 H5 O1 0.93 2.54 3.366(5) 148.9 2_657

loop_
_geom_torsion_atom_site_label_1
_geom_torsion_atom_site_label_2
_geom_torsion_atom_site_label_3
_geom_torsion_atom_site_label_4
_geom_torsion
_geom_torsion_site_symmetry_1
_geom_torsion_site_symmetry_4
Zn1 O1 C1 O2 11.1(5) . .
Zn1 O1 C1 C2 -169.8(2) . .
O2 C1 C2 C7 176.7(3) . .
O1 C1 C2 C7 -2.4(5) . .
O2 C1 C2 C3 -2.1(5) . .
O1 C1 C2 C3 178.7(3) . .
C7 C2 C3 C4 0.2(6) . .
C1 C2 C3 C4 179.0(3) . .
C2 C3 C4 C5 2.0(6) . .
C2 C3 C4 N2 -177.2(3) . .
C8 N2 C4 C5 -157.0(4) . .
C8 N2 C4 C3 22.2(6) . .
C4 N2 C8 O3 -7.4(7) . .
C4 N2 C8 C9 171.8(4) . .
C3 C4 C5 C6 -3.5(6) . .
N2 C4 C5 C6 175.7(3) . .
C4 C5 C6 C7 2.9(6) . .
C4 C5 C6 C10 -172.9(3) . 2_557
C3 C2 C7 C6 -0.8(5) . .
C1 C2 C7 C6 -179.6(3) . .
C5 C6 C7 C2 -0.7(5) . .
C10 C6 C7 C2 175.0(3) 2_557 .
Zn1 O4 C10 O5 23.4(5) . .
Zn1 O4 C10 C6 -153.8(3) . 2_547
